data_7041676
loop_
_publ_author_name
'Zhao, Xiao-Qing'
'Wang, Jin'
'Bao, Dong-Xu'
'Xiang, Shuo'
'Liu, Ya-Jun'
'Li, Yun-Chun'

_publ_section_title
;
 The ferromagnetic [Ln2Co6] heterometallic complexes.
;
_journal_issue 7
_journal_name_full 'Dalton transactions (Cambridge, England : 2003)'
_journal_page_first 2196
_journal_page_last 2203
_journal_paper_doi 10.1039/c6dt04375e
_journal_volume 46
_journal_year 2017
_chemical_formula_moiety 'C74 H100 Cl6 Co6 N8 O26 Y2, C H2 Cl2'
_chemical_formula_sum 'C75 H102 Cl8 Co6 N8 O26 Y2'
_chemical_formula_weight 2346.64
_chemical_name_common Y2Co6C75H102N8O26Cl8
_chemical_name_systematic
;
 ? 
;
_space_group_crystal_system triclinic
_space_group_IT_number 2
_space_group_name_Hall '-P 1'
_space_group_name_H-M_alt 'P -1'
_symmetry_space_group_name_Hall '-P 1'
_symmetry_space_group_name_H-M 'P -1'
_atom_sites_solution_hydrogens mixed
_atom_sites_solution_primary iterative
_audit_creation_date 2016-12-13
_audit_creation_method
;
Olex2 1.2
(compiled 2016.11.30 svn.r3356 for OlexSys, GUI svn.r5269)
;
_audit_update_record
;
2016-12-13 deposited with the CCDC.
2017-01-11 downloaded from the CCDC.
;
_cell_angle_alpha 112.538(4)
_cell_angle_beta 101.249(3)
_cell_angle_gamma 110.012(3)
_cell_formula_units_Z 1
_cell_length_a 14.0304(5)
_cell_length_b 14.5043(5)
_cell_length_c 15.4525(7)
_cell_measurement_reflns_used 9665
_cell_measurement_temperature 121(1)
_cell_measurement_theta_max 28.7490
_cell_measurement_theta_min 3.3030
_cell_volume 2528.9(2)
_computing_cell_refinement
;
CrysAlisPro, Agilent Technologies,
Version 1.171.36.32 (release 02-08-2013 CrysAlis171 .NET)
(compiled Aug  2 2013,16:46:58)
;
_computing_data_collection
;
CrysAlisPro, Agilent Technologies,
Version 1.171.36.32 (release 02-08-2013 CrysAlis171 .NET)
(compiled Aug  2 2013,16:46:58)
;
_computing_data_reduction
;
CrysAlisPro, Agilent Technologies,
Version 1.171.36.32 (release 02-08-2013 CrysAlis171 .NET)
(compiled Aug  2 2013,16:46:58)
;
_computing_molecular_graphics 'Olex2 (Dolomanov et al., 2009)'
_computing_publication_material 'Olex2 (Dolomanov et al., 2009)'
_computing_structure_refinement 'XL (Sheldrick, 2008)'
_computing_structure_solution
;
Superflip (Palatinus & Chapuis, 2007;Palatinus & van der Lee, 2008;
Palatinus et al., 2012)
;
_diffrn_ambient_temperature 121(1)
_diffrn_detector_area_resol_mean 16.2116
_diffrn_measured_fraction_theta_full 0.9988
_diffrn_measured_fraction_theta_max 0.8448
_diffrn_measurement_details
;
#__ type_ start__ end____ width___ exp.time_
  1 omega   53.00   79.00   1.0000    4.5000
omega____ theta____ kappa____ phi______ frames
    -       18.3497   57.0000  120.0000 26

#__ type_ start__ end____ width___ exp.time_
  2 omega    1.00   45.00   1.0000    4.5000
omega____ theta____ kappa____ phi______ frames
    -       18.3497   77.0000 -150.0000 44

#__ type_ start__ end____ width___ exp.time_
  3 omega   13.00   60.00   1.0000    4.5000
omega____ theta____ kappa____ phi______ frames
    -       18.3497  -99.0000    0.0000 47

#__ type_ start__ end____ width___ exp.time_
  4 omega  -48.00   35.00   1.0000    4.5000
omega____ theta____ kappa____ phi______ frames
    -       18.3497  -57.0000 -120.0000 83

#__ type_ start__ end____ width___ exp.time_
  5 omega   24.00   51.00   1.0000    4.5000
omega____ theta____ kappa____ phi______ frames
    -       18.3497   77.0000 -180.0000 27

#__ type_ start__ end____ width___ exp.time_
  6 omega   -9.00   75.00   1.0000    4.5000
omega____ theta____ kappa____ phi______ frames
    -       18.3497   77.0000  120.0000 84

#__ type_ start__ end____ width___ exp.time_
  7 omega   -6.00   21.00   1.0000    4.5000
omega____ theta____ kappa____ phi______ frames
    -       18.3497  -99.0000 -180.0000 27

#__ type_ start__ end____ width___ exp.time_
  8 omega  -55.00   60.00   1.0000    4.5000
omega____ theta____ kappa____ phi______ frames
    -       18.3497  -19.0000  -60.0000 115
;
_diffrn_measurement_device_type 'SuperNova, Single source at offset, Eos'
_diffrn_measurement_method '\w scans'
_diffrn_orient_matrix_UB_11 -0.0565169000
_diffrn_orient_matrix_UB_12 -0.0312745000
_diffrn_orient_matrix_UB_13 -0.0310125000
_diffrn_orient_matrix_UB_21 0.0092507000
_diffrn_orient_matrix_UB_22 0.0262080000
_diffrn_orient_matrix_UB_23 -0.0301053000
_diffrn_orient_matrix_UB_31 0.0095626000
_diffrn_orient_matrix_UB_32 -0.0434982000
_diffrn_orient_matrix_UB_33 -0.0317522000
_diffrn_radiation_monochromator mirror
_diffrn_radiation_type 'Mo K\a'
_diffrn_radiation_wavelength 0.7107
_diffrn_reflns_av_R_equivalents 0.0288
_diffrn_reflns_av_unetI/netI 0.0454
_diffrn_reflns_Laue_measured_fraction_full 0.999
_diffrn_reflns_Laue_measured_fraction_max 0.999
_diffrn_reflns_limit_h_max 16
_diffrn_reflns_limit_h_min -16
_diffrn_reflns_limit_k_max 16
_diffrn_reflns_limit_k_min -17
_diffrn_reflns_limit_l_max 18
_diffrn_reflns_limit_l_min -17
_diffrn_reflns_number 20067
_diffrn_reflns_point_group_measured_fraction_full 0.999
_diffrn_reflns_point_group_measured_fraction_max 0.999
_diffrn_reflns_theta_full 25.010
_diffrn_reflns_theta_max 25.010
_diffrn_reflns_theta_min 2.888
_diffrn_source 'SuperNova (Mo) X-ray Source'
_exptl_absorpt_coefficient_mu 2.373
_exptl_absorpt_correction_T_max 1.00000
_exptl_absorpt_correction_T_min 0.71116
_exptl_absorpt_correction_type multi-scan
_exptl_absorpt_process_details
;
CrysAlisPro, Agilent Technologies,
Version 1.171.36.32 (release 02-08-2013 CrysAlis171 .NET)
(compiled Aug  2 2013,16:46:58)
Empirical absorption correction using spherical harmonics,
 implemented in SCALE3 ABSPACK scaling algorithm.
;
_exptl_crystal_colour violet
_exptl_crystal_density_diffrn 1.541
_exptl_crystal_density_method 'not measured'
_exptl_crystal_description block
_exptl_crystal_F_000 1192
_exptl_crystal_size_max 0.11
_exptl_crystal_size_mid 0.1
_exptl_crystal_size_min 0.05
_refine_diff_density_max 1.345
_refine_diff_density_min -0.898
_refine_diff_density_rms 0.109
_refine_ls_extinction_method none
_refine_ls_goodness_of_fit_ref 1.041
_refine_ls_hydrogen_treatment constr
_refine_ls_matrix_type full
_refine_ls_number_parameters 619
_refine_ls_number_reflns 8913
_refine_ls_number_restraints 139
_refine_ls_restrained_S_all 1.038
_refine_ls_R_factor_all 0.0563
_refine_ls_R_factor_gt 0.0449
_refine_ls_shift/su_max 0.001
_refine_ls_shift/su_mean 0.000
_refine_ls_structure_factor_coef Fsqd
_refine_ls_weighting_details 'w=1/[\s^2^(Fo^2^)+(0.0650P)^2^+6.7730P] where P=(Fo^2^+2Fc^2^)/3'
_refine_ls_weighting_scheme calc
_refine_ls_wR_factor_gt 0.1222
_refine_ls_wR_factor_ref 0.1303
_reflns_Friedel_coverage 0.000
_reflns_number_gt 7510
_reflns_number_total 8913
_reflns_threshold_expression 'I > 2\s(I)'
_cod_data_source_file c6dt04375e2.cif
_cod_data_source_block p150407x
_cod_depositor_comments 'Adding full bibliography for 7041675--7041678.cif.'
_cod_original_cell_volume 2528.90(18)
_cod_database_code 7041676
_chemical_oxdiff_formula C1H1O1N1CO1Y1
_chemical_oxdiff_usercomment 376
_shelx_space_group_comment
;
The symmetry employed for this shelxl refinement is uniquely defined
by the following loop, which should always be used as a source of
symmetry information in preference to the above space-group names.
They are only intended as comments.
;
_reflns_odcompleteness_completeness 99.88
_reflns_odcompleteness_iscentric 1
_reflns_odcompleteness_theta 26.32
_olex2_refinement_description
;
1. Fixed Uiso
 At 1.2 times of:
  All C(H) groups, All C(H,H) groups, All O(H) groups
 At 1.5 times of:
  All C(H,H,H) groups
2. Restrained distances
 C18A-C15
 1.52 with sigma of 0.02
3. Uiso/Uaniso restraints and constraints
C22 \\sim C22A \\sim C23 \\sim C23A \\sim C24B \\sim C24A: within 2A with sigma
of 0.01 and sigma for terminal atoms of 0.02
C18 \\sim C18A \\sim C17 \\sim C17A \\sim C19 \\sim C19A \\sim C38: within 2A
with sigma of 0.01 and sigma for terminal atoms of 0.02
Uanis(C22) \\sim Ueq, Uanis(C22A) \\sim Ueq, Uanis(C23) \\sim Ueq, Uanis(C23A)
\\sim Ueq, Uanis(C24B) \\sim Ueq, Uanis(C24A) \\sim Ueq: with sigma of 0.01 and
sigma for terminal atoms of 0.02
Uanis(C18) \\sim Ueq, Uanis(C18A) \\sim Ueq, Uanis(C17) \\sim Ueq, Uanis(C17A)
\\sim Ueq, Uanis(C19) \\sim Ueq, Uanis(C19A) \\sim Ueq, Uanis(C38) \\sim Ueq:
with sigma of 0.01 and sigma for terminal atoms of 0.02
Uanis(C18) = Uanis(C18A)
Uanis(C19) = Uanis(C19A)
Uanis(C24A) = Uanis(C24B)
Uanis(C23) = Uanis(C23A)
Uanis(C22) = Uanis(C22A)
Uanis(C17) = Uanis(C17A)
4. Others
 Sof(C17A)=Sof(H17D)=Sof(H17E)=Sof(H17F)=1-FVAR(1)
 Sof(C17)=Sof(H17A)=Sof(H17B)=Sof(H17C)=FVAR(1)
 Sof(C22A)=Sof(H22D)=Sof(H22E)=Sof(H22F)=1-FVAR(2)
 Sof(C22)=Sof(H22A)=Sof(H22B)=Sof(H22C)=FVAR(2)
 Sof(C23A)=Sof(H23D)=Sof(H23E)=Sof(H23F)=1-FVAR(3)
 Sof(C23)=Sof(H23A)=Sof(H23B)=Sof(H23C)=FVAR(3)
 Sof(C24B)=Sof(H24D)=Sof(H24E)=Sof(H24F)=1-FVAR(4)
 Sof(C24A)=Sof(H24A)=Sof(H24B)=Sof(H24C)=FVAR(4)
 Sof(C19A)=Sof(H19D)=Sof(H19E)=Sof(H19F)=1-FVAR(5)
 Sof(C19)=Sof(H19A)=Sof(H19B)=Sof(H19C)=FVAR(5)
 Fixed Sof: Cl4(0.5) Cl5(0.5) C18(0.5) H18A(0.5) H18B(0.5) H18C(0.5) C18A(0.5)
 H18D(0.5) H18E(0.5) H18F(0.5) C38(0.5) H38A(0.5) H38B(0.5)
5.a Riding coordinates:
 O1(H1), O2(H2A)
5.b Secondary CH2 refined with riding coordinates:
 C38(H38A,H38B)
5.c Aromatic/amide H refined with riding coordinates:
 C2(H2), C3(H3), C4(H4), C7(H7), C8(H8), C9(H9), C11(H11), C12(H12), C13(H13)
5.d Idealised Me refined as rotating group:
 C17(H17A,H17B,H17C), C18(H18A,H18B,H18C), C19(H19A,H19B,H19C), C17A(H17D,H17E,
 H17F), C18A(H18D,H18E,H18F), C19A(H19D,H19E,H19F), C22(H22A,H22B,H22C),
 C23(H23A,H23B,H23C), C24A(H24A,H24B,H24C), C22A(H22D,H22E,H22F), C23A(H23D,
 H23E,H23F), C24B(H24D,H24E,H24F), C27(H27A,H27B,H27C), C28(H28A,H28B,H28C),
 C29(H29A,H29B,H29C), C31(H31A,H31B,H31C), C34(H34A,H34B,H34C), C35(H35A,H35B,
 H35C), C36(H36A,H36B,H36C)
;
_shelx_shelxl_version_number 2014/7
_olex2_submission_special_instructions 'No special instructions were received'

loop_
_space_group_symop_operation_xyz
'x, y, z'
'-x, -y, -z'

loop_
_atom_site_label
_atom_site_type_symbol
_atom_site_fract_x
_atom_site_fract_y
_atom_site_fract_z
_atom_site_U_iso_or_equiv
_atom_site_adp_type
_atom_site_occupancy
_atom_site_site_symmetry_order
_atom_site_calc_flag
_atom_site_refinement_flags_posn
_atom_site_refinement_flags_adp
_atom_site_refinement_flags_occupancy
_atom_site_disorder_assembly
_atom_site_disorder_group
Y1 Y 0.55573(3) 0.61598(3) 0.46361(3) 0.01441(12) Uani 1 1 d . . . . .
Co1 Co 0.55052(5) 0.48251(5) 0.22400(4) 0.01682(15) Uani 1 1 d . . . . .
Co2 Co 0.55938(5) 0.32718(5) 0.31559(4) 0.01596(15) Uani 1 1 d . . . . .
Co3 Co 0.31508(5) 0.33059(5) 0.28844(4) 0.01903(15) Uani 1 1 d . . . . .
Cl1 Cl 0.05832(11) 0.25795(12) 0.10650(11) 0.0434(3) Uani 1 1 d . . . . .
Cl2 Cl 0.08867(11) 0.02642(12) 0.11198(12) 0.0442(3) Uani 1 1 d . . . . .
Cl3 Cl 0.52836(11) 0.03009(11) 0.14565(11) 0.0372(3) Uani 1 1 d . . . . .
Cl4 Cl 0.0520(3) 0.6911(3) 0.1549(3) 0.0688(11) Uani 0.5 1 d . . P . .
Cl5 Cl 0.0442(5) 0.8830(5) 0.2926(7) 0.154(3) Uani 0.5 1 d . . P . .
C1 C 0.1650(4) 0.3895(4) 0.1509(4) 0.0268(11) Uani 1 1 d . . . . .
C2 C 0.1465(4) 0.4609(5) 0.1196(4) 0.0314(12) Uani 1 1 d . . . . .
H2 H 0.0773 0.4414 0.0781 0.038 Uiso 1 1 calc R . . . .
C3 C 0.2360(4) 0.5636(5) 0.1528(4) 0.0318(12) Uani 1 1 d . . . . .
H3 H 0.2272 0.6153 0.1349 0.038 Uiso 1 1 calc R . . . .
C4 C 0.3375(4) 0.5881(4) 0.2124(4) 0.0253(10) Uani 1 1 d . . . . .
H4 H 0.3979 0.6562 0.2345 0.030 Uiso 1 1 calc R . . . .
C5 C 0.3489(4) 0.5098(4) 0.2393(3) 0.0202(10) Uani 1 1 d . . . . .
C6 C 0.1966(4) 0.0823(5) 0.0774(4) 0.0349(12) Uani 1 1 d . . . . .
C7 C 0.1982(5) 0.0192(5) -0.0151(4) 0.0431(14) Uani 1 1 d . . . . .
H7 H 0.1412 -0.0520 -0.0616 0.052 Uiso 1 1 calc R . . . .
C8 C 0.2876(5) 0.0665(5) -0.0346(5) 0.0478(16) Uani 1 1 d . . . . .
H8 H 0.2912 0.0272 -0.0966 0.057 Uiso 1 1 calc R . . . .
C9 C 0.3715(5) 0.1694(5) 0.0339(4) 0.0380(13) Uani 1 1 d . . . . .
H9 H 0.4322 0.2012 0.0199 0.046 Uiso 1 1 calc R . . . .
C10 C 0.4513(4) 0.0484(4) 0.2200(4) 0.0236(10) Uani 1 1 d . . . . .
C11 C 0.3830(4) -0.0412(4) 0.2251(4) 0.0315(12) Uani 1 1 d . . . . .
H11 H 0.3778 -0.1123 0.1905 0.038 Uiso 1 1 calc R . . . .
C12 C 0.3218(4) -0.0214(4) 0.2842(4) 0.0341(12) Uani 1 1 d . . . . .
H12 H 0.2755 -0.0800 0.2905 0.041 Uiso 1 1 calc R . . . .
C13 C 0.3285(4) 0.0837(4) 0.3335(4) 0.0249(10) Uani 1 1 d . . . . .
H13 H 0.2868 0.0970 0.3722 0.030 Uiso 1 1 calc R . . . .
C14 C 0.4005(3) 0.1695(4) 0.3232(3) 0.0181(9) Uani 1 1 d . . . . .
C15 C 0.6920(6) 0.8461(5) 0.3292(5) 0.0548(19) Uani 1 1 d D . . . .
C16 C 0.6471(4) 0.7347(4) 0.3313(4) 0.0271(11) Uani 1 1 d . . . . .
C17 C 0.7348(16) 0.8377(12) 0.2438(14) 0.085(4) Uani 0.588(15) 1 d . U P A 1
H17A H 0.7798 0.8005 0.2429 0.128 Uiso 0.588(15) 1 calc GR . P A 1
H17B H 0.7772 0.9118 0.2549 0.128 Uiso 0.588(15) 1 calc GR . P A 1
H17C H 0.6740 0.7955 0.1802 0.128 Uiso 0.588(15) 1 calc GR . P A 1
C18 C 0.7627(19) 0.944(3) 0.4471(17) 0.066(5) Uani 0.5 1 d . U P A 2
H18A H 0.7138 0.9548 0.4809 0.099 Uiso 0.5 1 calc GR . P A 2
H18B H 0.8073 1.0127 0.4499 0.099 Uiso 0.5 1 calc GR . P A 2
H18C H 0.8087 0.9213 0.4798 0.099 Uiso 0.5 1 calc GR . P A 2
C19 C 0.596(2) 0.887(2) 0.345(3) 0.080(5) Uani 0.41(2) 1 d . U P A 1
H19A H 0.5286 0.8359 0.2873 0.120 Uiso 0.41(2) 1 calc GR . P A 1
H19B H 0.6194 0.9614 0.3524 0.120 Uiso 0.41(2) 1 calc GR . P A 1
H19C H 0.5842 0.8889 0.4047 0.120 Uiso 0.41(2) 1 calc GR . P A 1
C17A C 0.804(2) 0.8604(18) 0.308(2) 0.085(4) Uani 0.412(15) 1 d . U P A 2
H17D H 0.8409 0.8317 0.3417 0.128 Uiso 0.412(15) 1 calc GR . P A 2
H17E H 0.8508 0.9386 0.3329 0.128 Uiso 0.412(15) 1 calc GR . P A 2
H17F H 0.7862 0.8193 0.2365 0.128 Uiso 0.412(15) 1 calc GR . P A 2
C18A C 0.7863(17) 0.938(3) 0.4243(16) 0.066(5) Uani 0.5 1 d D U P A 1
H18D H 0.7670 0.9418 0.4814 0.099 Uiso 0.5 1 calc GR . P A 1
H18E H 0.8044 1.0084 0.4246 0.099 Uiso 0.5 1 calc GR . P A 1
H18F H 0.8483 0.9234 0.4280 0.099 Uiso 0.5 1 calc GR . P A 1
C19A C 0.6059(13) 0.8627(13) 0.2848(18) 0.080(5) Uani 0.59(2) 1 d . U P A 2
H19D H 0.5714 0.8098 0.2137 0.120 Uiso 0.59(2) 1 calc GR . P A 2
H19E H 0.6346 0.9378 0.2945 0.120 Uiso 0.59(2) 1 calc GR . P A 2
H19F H 0.5531 0.8519 0.3159 0.120 Uiso 0.59(2) 1 calc GR . P A 2
C20 C 0.7806(4) 0.3495(4) 0.1548(4) 0.0285(11) Uani 1 1 d . . . . .
C21 C 0.6910(4) 0.3670(4) 0.1925(3) 0.0208(10) Uani 1 1 d . . . . .
C22 C 0.7293(12) 0.2883(14) 0.0402(10) 0.059(3) Uani 0.546(12) 1 d . U P B 1
H22A H 0.6653 0.2193 0.0172 0.089 Uiso 0.546(12) 1 calc GR . P B 1
H22B H 0.7811 0.2720 0.0128 0.089 Uiso 0.546(12) 1 calc GR . P B 1
H22C H 0.7092 0.3348 0.0181 0.089 Uiso 0.546(12) 1 calc GR . P B 1
C23 C 0.8711(9) 0.4667(11) 0.1924(11) 0.058(2) Uani 0.527(10) 1 d . U P B 1
H23A H 0.8417 0.5066 0.1678 0.086 Uiso 0.527(10) 1 calc GR . P B 1
H23B H 0.9279 0.4608 0.1683 0.086 Uiso 0.527(10) 1 calc GR . P B 1
H23C H 0.9007 0.5066 0.2650 0.086 Uiso 0.527(10) 1 calc GR . P B 1
C24A C 0.7626(11) 0.2269(11) 0.1238(12) 0.053(2) Uani 0.558(11) 1 d . U P B 2
H24A H 0.7594 0.2130 0.1794 0.080 Uiso 0.558(11) 1 calc GR . P B 2
H24B H 0.8221 0.2180 0.1064 0.080 Uiso 0.558(11) 1 calc GR . P B 2
H24C H 0.6951 0.1744 0.0666 0.080 Uiso 0.558(11) 1 calc GR . P B 2
C22A C 0.7835(15) 0.3666(17) 0.0665(13) 0.059(3) Uani 0.454(12) 1 d . U P B 2
H22D H 0.7102 0.3326 0.0191 0.089 Uiso 0.454(12) 1 calc GR . P B 2
H22E H 0.8239 0.3325 0.0346 0.089 Uiso 0.454(12) 1 calc GR . P B 2
H22F H 0.8184 0.4456 0.0886 0.089 Uiso 0.454(12) 1 calc GR . P B 2
C23A C 0.8891(10) 0.4229(13) 0.2457(12) 0.058(2) Uani 0.473(10) 1 d . U P B 2
H23D H 0.9020 0.4997 0.2756 0.086 Uiso 0.473(10) 1 calc GR . P B 2
H23E H 0.9475 0.4174 0.2241 0.086 Uiso 0.473(10) 1 calc GR . P B 2
H23F H 0.8858 0.3977 0.2947 0.086 Uiso 0.473(10) 1 calc GR . P B 2
C24B C 0.8244(14) 0.2897(15) 0.1976(15) 0.053(2) Uani 0.442(11) 1 d . U P B 1
H24D H 0.8597 0.3356 0.2698 0.080 Uiso 0.442(11) 1 calc GR . P B 1
H24E H 0.8763 0.2749 0.1697 0.080 Uiso 0.442(11) 1 calc GR . P B 1
H24F H 0.7653 0.2199 0.1810 0.080 Uiso 0.442(11) 1 calc GR . P B 1
C25 C 0.7171(4) 0.2633(4) 0.5200(4) 0.0221(10) Uani 1 1 d . . . . .
C26 C 0.6419(4) 0.3155(4) 0.5019(3) 0.0184(9) Uani 1 1 d . . . . .
C27 C 0.7349(4) 0.2069(4) 0.4237(4) 0.0309(12) Uani 1 1 d . . . . .
H27A H 0.6671 0.1436 0.3729 0.046 Uiso 1 1 calc GR . . . .
H27B H 0.7884 0.1819 0.4369 0.046 Uiso 1 1 calc GR . . . .
H27C H 0.7604 0.2596 0.4001 0.046 Uiso 1 1 calc GR . . . .
C28 C 0.8269(4) 0.3609(5) 0.6021(4) 0.0366(13) Uani 1 1 d . . . . .
H28A H 0.8576 0.4121 0.5784 0.055 Uiso 1 1 calc GR . . . .
H28B H 0.8763 0.3319 0.6171 0.055 Uiso 1 1 calc GR . . . .
H28C H 0.8156 0.3997 0.6622 0.055 Uiso 1 1 calc GR . . . .
C29 C 0.6683(5) 0.1802(5) 0.5555(5) 0.0392(14) Uani 1 1 d . . . . .
H29A H 0.6602 0.2184 0.6177 0.059 Uiso 1 1 calc GR . . . .
H29B H 0.7160 0.1480 0.5662 0.059 Uiso 1 1 calc GR . . . .
H29C H 0.5980 0.1215 0.5051 0.059 Uiso 1 1 calc GR . . . .
C30 C 0.3879(4) 0.4356(4) 0.0188(4) 0.0264(11) Uani 1 1 d . . . . .
C31 C 0.3041(5) 0.4274(5) -0.0602(4) 0.0408(14) Uani 1 1 d . . . . .
H31A H 0.2981 0.3761 -0.1253 0.061 Uiso 1 1 calc GR . . . .
H31B H 0.3238 0.5002 -0.0548 0.061 Uiso 1 1 calc GR . . . .
H31C H 0.2351 0.4006 -0.0528 0.061 Uiso 1 1 calc GR . . . .
C32 C 0.0636(4) 0.2519(4) 0.4073(4) 0.0273(11) Uani 1 1 d . . . . .
C33 C 0.1730(3) 0.2724(4) 0.3935(4) 0.0209(10) Uani 1 1 d . . . . .
C34 C 0.0576(5) 0.2185(7) 0.4886(5) 0.059(2) Uani 1 1 d . . . . .
H34A H 0.0577 0.1471 0.4670 0.089 Uiso 1 1 calc GR . . . .
H34B H -0.0085 0.2130 0.5001 0.089 Uiso 1 1 calc GR . . . .
H34C H 0.1196 0.2742 0.5501 0.089 Uiso 1 1 calc GR . . . .
C35 C 0.0598(5) 0.3638(5) 0.4392(6) 0.0552(18) Uani 1 1 d . . . . .
H35A H 0.1226 0.4218 0.4993 0.083 Uiso 1 1 calc GR . . . .
H35B H -0.0056 0.3575 0.4522 0.083 Uiso 1 1 calc GR . . . .
H35C H 0.0601 0.3825 0.3859 0.083 Uiso 1 1 calc GR . . . .
C36 C -0.0307(4) 0.1616(5) 0.3076(5) 0.0454(15) Uani 1 1 d . . . . .
H36A H -0.0263 0.1841 0.2571 0.068 Uiso 1 1 calc GR . . . .
H36B H -0.0989 0.1514 0.3161 0.068 Uiso 1 1 calc GR . . . .
H36C H -0.0264 0.0921 0.2867 0.068 Uiso 1 1 calc GR . . . .
C37 C 0.3637(4) 0.2269(4) 0.1279(3) 0.0201(9) Uani 1 1 d . . . . .
C38 C 0.0257(12) 0.7999(14) 0.1737(12) 0.074(4) Uani 0.5 1 d . U P . .
H38A H 0.0721 0.8456 0.1518 0.089 Uiso 0.5 1 calc R . P . .
H38B H -0.0496 0.7709 0.1309 0.089 Uiso 0.5 1 calc R . P . .
N1 N 0.2622(3) 0.4122(3) 0.2111(3) 0.0205(8) Uani 1 1 d . . . . .
N2 N 0.2754(3) 0.1874(3) 0.1489(3) 0.0226(8) Uani 1 1 d . . . . .
N3 N 0.4635(3) 0.1525(3) 0.2692(3) 0.0177(8) Uani 1 1 d . . . . .
N4 N 0.4542(3) 0.4451(3) 0.0810(3) 0.0246(9) Uani 1 1 d . . . . .
O1 O 0.6122(2) 0.4979(2) 0.3646(2) 0.0160(6) Uani 1 1 d . . . . .
H1 H 0.6818 0.5356 0.3963 0.019 Uiso 1 1 d R . . . .
O2 O 0.3988(2) 0.4627(2) 0.4333(2) 0.0154(6) Uani 1 1 d . . . . .
H2A H 0.3590 0.4918 0.4562 0.018 Uiso 1 1 d R . . . .
O3 O 0.4434(2) 0.5243(3) 0.2897(2) 0.0199(7) Uani 1 1 d . . . . .
O4 O 0.4429(2) 0.3216(3) 0.2022(2) 0.0250(7) Uani 1 1 d . . . . .
O5 O 0.4156(2) 0.2742(2) 0.3656(2) 0.0163(6) Uani 1 1 d . . . . .
O6 O 0.6221(3) 0.7380(3) 0.4052(2) 0.0236(7) Uani 1 1 d . . . . .
O7 O 0.6378(3) 0.6475(3) 0.2590(3) 0.0265(7) Uani 1 1 d . . . . .
O8 O 0.6528(2) 0.4252(3) 0.1703(2) 0.0224(7) Uani 1 1 d . . . . .
O9 O 0.6637(3) 0.3221(3) 0.2448(2) 0.0235(7) Uani 1 1 d . . . . .
O10 O 0.6605(2) 0.3671(3) 0.4517(2) 0.0200(7) Uani 1 1 d . . . . .
O11 O 0.5695(2) 0.3084(3) 0.5384(2) 0.0203(7) Uani 1 1 d . . . . .
O12 O 0.1775(3) 0.2719(3) 0.3125(2) 0.0275(7) Uani 1 1 d . . . . .
O13 O 0.2519(2) 0.2916(3) 0.4640(2) 0.0230(7) Uani 1 1 d . . . . .

loop_
_atom_site_aniso_label
_atom_site_aniso_U_11
_atom_site_aniso_U_22
_atom_site_aniso_U_33
_atom_site_aniso_U_23
_atom_site_aniso_U_13
_atom_site_aniso_U_12
Y1 0.0149(2) 0.0138(2) 0.0154(2) 0.00713(18) 0.00648(18) 0.00707(18)
Co1 0.0186(3) 0.0181(3) 0.0176(3) 0.0100(3) 0.0091(3) 0.0099(3)
Co2 0.0177(3) 0.0156(3) 0.0175(3) 0.0087(3) 0.0083(3) 0.0092(3)
Co3 0.0184(3) 0.0170(3) 0.0161(3) 0.0069(3) 0.0032(3) 0.0055(3)
Cl1 0.0245(6) 0.0378(8) 0.0428(8) 0.0159(7) -0.0051(6) 0.0022(6)
Cl2 0.0317(7) 0.0389(8) 0.0484(9) 0.0163(7) 0.0137(7) 0.0086(6)
Cl3 0.0422(7) 0.0307(7) 0.0415(8) 0.0106(6) 0.0248(7) 0.0225(6)
Cl4 0.073(2) 0.0407(18) 0.065(2) 0.0249(17) -0.0110(19) 0.0191(18)
Cl5 0.116(4) 0.086(4) 0.264(9) 0.054(5) 0.138(6) 0.049(3)
C1 0.024(2) 0.029(3) 0.023(3) 0.010(2) 0.007(2) 0.012(2)
C2 0.028(3) 0.044(3) 0.028(3) 0.017(3) 0.009(2) 0.023(3)
C3 0.041(3) 0.039(3) 0.031(3) 0.022(3) 0.016(3) 0.027(3)
C4 0.030(3) 0.029(3) 0.027(3) 0.018(2) 0.014(2) 0.016(2)
C5 0.024(2) 0.027(3) 0.018(2) 0.012(2) 0.012(2) 0.015(2)
C6 0.028(3) 0.031(3) 0.039(3) 0.015(3) 0.008(2) 0.012(2)
C7 0.039(3) 0.028(3) 0.030(3) -0.003(3) 0.008(3) 0.005(3)
C8 0.036(3) 0.049(4) 0.034(3) 0.001(3) 0.009(3) 0.016(3)
C9 0.051(3) 0.031(3) 0.035(3) 0.016(3) 0.020(3) 0.020(3)
C10 0.025(2) 0.022(2) 0.022(2) 0.006(2) 0.008(2) 0.014(2)
C11 0.038(3) 0.015(2) 0.038(3) 0.009(2) 0.013(3) 0.014(2)
C12 0.035(3) 0.017(2) 0.042(3) 0.016(2) 0.013(3) 0.003(2)
C13 0.025(2) 0.023(3) 0.025(3) 0.011(2) 0.012(2) 0.009(2)
C14 0.018(2) 0.017(2) 0.016(2) 0.0075(19) 0.0034(19) 0.0072(19)
C15 0.100(6) 0.028(3) 0.054(4) 0.024(3) 0.052(4) 0.029(4)
C16 0.030(3) 0.021(3) 0.036(3) 0.017(2) 0.017(2) 0.012(2)
C17 0.110(8) 0.053(5) 0.088(7) 0.049(5) 0.048(6) 0.011(5)
C18 0.061(8) 0.041(4) 0.084(8) 0.037(6) 0.013(6) 0.011(6)
C19 0.079(6) 0.048(6) 0.101(9) 0.058(7) -0.004(7) 0.012(5)
C17A 0.110(8) 0.053(5) 0.088(7) 0.049(5) 0.048(6) 0.011(5)
C18A 0.061(8) 0.041(4) 0.084(8) 0.037(6) 0.013(6) 0.011(6)
C19A 0.079(6) 0.048(6) 0.101(9) 0.058(7) -0.004(7) 0.012(5)
C20 0.029(3) 0.037(3) 0.035(3) 0.021(3) 0.021(2) 0.022(2)
C21 0.021(2) 0.018(2) 0.021(2) 0.006(2) 0.009(2) 0.009(2)
C22 0.059(6) 0.072(6) 0.058(5) 0.026(5) 0.042(4) 0.038(4)
C23 0.028(4) 0.069(6) 0.074(6) 0.024(4) 0.029(4) 0.027(4)
C24A 0.052(5) 0.055(5) 0.083(6) 0.037(4) 0.047(4) 0.040(4)
C22A 0.059(6) 0.072(6) 0.058(5) 0.026(5) 0.042(4) 0.038(4)
C23A 0.028(4) 0.069(6) 0.074(6) 0.024(4) 0.029(4) 0.027(4)
C24B 0.052(5) 0.055(5) 0.083(6) 0.037(4) 0.047(4) 0.040(4)
C25 0.026(2) 0.029(3) 0.026(3) 0.017(2) 0.014(2) 0.021(2)
C26 0.022(2) 0.017(2) 0.014(2) 0.0064(19) 0.0054(19) 0.0093(19)
C27 0.037(3) 0.035(3) 0.035(3) 0.018(3) 0.021(3) 0.027(3)
C28 0.031(3) 0.041(3) 0.037(3) 0.017(3) 0.006(3) 0.023(3)
C29 0.051(3) 0.049(3) 0.061(4) 0.044(3) 0.036(3) 0.042(3)
C30 0.035(3) 0.032(3) 0.025(3) 0.016(2) 0.022(2) 0.021(2)
C31 0.044(3) 0.067(4) 0.027(3) 0.026(3) 0.017(3) 0.036(3)
C32 0.020(2) 0.032(3) 0.030(3) 0.016(2) 0.010(2) 0.012(2)
C33 0.014(2) 0.015(2) 0.026(3) 0.007(2) 0.005(2) 0.0050(19)
C34 0.032(3) 0.109(6) 0.064(5) 0.061(5) 0.029(3) 0.033(4)
C35 0.035(3) 0.042(4) 0.086(5) 0.020(4) 0.033(4) 0.021(3)
C36 0.022(3) 0.047(4) 0.047(4) 0.016(3) 0.010(3) 0.005(3)
C37 0.026(2) 0.019(2) 0.016(2) 0.009(2) 0.006(2) 0.013(2)
C38 0.045(7) 0.080(8) 0.074(8) 0.045(7) 0.002(6) 0.008(6)
N1 0.0201(19) 0.021(2) 0.0157(19) 0.0060(17) 0.0044(16) 0.0096(17)
N2 0.0165(19) 0.027(2) 0.022(2) 0.0145(18) 0.0046(17) 0.0064(17)
N3 0.0173(18) 0.0142(19) 0.0171(19) 0.0052(16) 0.0046(16) 0.0064(16)
N4 0.029(2) 0.029(2) 0.021(2) 0.0141(19) 0.0110(19) 0.0154(19)
O1 0.0149(14) 0.0165(15) 0.0171(16) 0.0083(13) 0.0065(13) 0.0075(13)
O2 0.0143(14) 0.0126(15) 0.0173(16) 0.0056(13) 0.0052(13) 0.0064(12)
O3 0.0178(15) 0.0293(18) 0.0183(16) 0.0136(15) 0.0077(14) 0.0140(14)
O4 0.0189(16) 0.0246(18) 0.0284(19) 0.0172(16) 0.0032(15) 0.0050(15)
O5 0.0174(15) 0.0151(15) 0.0159(16) 0.0064(13) 0.0058(13) 0.0086(13)
O6 0.0305(18) 0.0209(17) 0.0243(18) 0.0131(15) 0.0146(15) 0.0125(15)
O7 0.0355(19) 0.0208(17) 0.0314(19) 0.0145(16) 0.0214(17) 0.0148(16)
O8 0.0252(17) 0.0271(18) 0.0248(18) 0.0161(15) 0.0135(15) 0.0164(15)
O9 0.0279(17) 0.0264(18) 0.0290(19) 0.0171(16) 0.0166(15) 0.0184(15)
O10 0.0185(15) 0.0219(17) 0.0212(17) 0.0125(14) 0.0061(14) 0.0096(14)
O11 0.0217(16) 0.0236(17) 0.0232(17) 0.0132(15) 0.0114(14) 0.0145(14)
O12 0.0206(17) 0.038(2) 0.0184(17) 0.0104(16) 0.0079(14) 0.0112(16)
O13 0.0190(16) 0.0252(17) 0.0255(18) 0.0145(15) 0.0084(15) 0.0083(14)

loop_
_atom_type_symbol
_atom_type_description
_atom_type_scat_dispersion_real
_atom_type_scat_dispersion_imag
_atom_type_scat_source
C C 0.0033 0.0016 'International Tables Vol C Tables 4.2.6.8 and 6.1.1.4'
H H 0.0000 0.0000 'International Tables Vol C Tables 4.2.6.8 and 6.1.1.4'
Co Co 0.3494 0.9721 'International Tables Vol C Tables 4.2.6.8 and 6.1.1.4'
N N 0.0061 0.0033 'International Tables Vol C Tables 4.2.6.8 and 6.1.1.4'
O O 0.0106 0.0060 'International Tables Vol C Tables 4.2.6.8 and 6.1.1.4'
Y Y -2.7962 3.5667 'International Tables Vol C Tables 4.2.6.8 and 6.1.1.4'
Cl Cl 0.1484 0.1585 'International Tables Vol C Tables 4.2.6.8 and 6.1.1.4'

loop_
_geom_angle_atom_site_label_1
_geom_angle_atom_site_label_2
_geom_angle_atom_site_label_3
_geom_angle
_geom_angle_site_symmetry_1
_geom_angle_site_symmetry_3
Co1 Y1 Y1 106.209(18) . 2_666
O1 Y1 Y1 84.05(7) . 2_666
O1 Y1 Co1 35.95(7) . .
O1 Y1 O2 91.10(10) . .
O1 Y1 O2 79.27(10) . 2_666
O1 Y1 O3 68.79(10) . .
O1 Y1 O5 141.62(10) . 2_666
O1 Y1 O11 144.64(11) . 2_666
O1 Y1 O13 73.88(11) . 2_666
O2 Y1 Y1 35.57(7) . 2_666
O2 Y1 Y1 34.54(7) 2_666 2_666
O2 Y1 Co1 113.64(7) 2_666 .
O2 Y1 Co1 92.96(7) . .
O2 Y1 O2 70.12(11) . 2_666
O2 Y1 O3 72.60(10) . .
O2 Y1 O5 94.69(10) . 2_666
O2 Y1 O11 80.31(10) . 2_666
O2 Y1 O13 144.33(10) . 2_666
O3 Y1 Y1 102.38(7) . 2_666
O3 Y1 Co1 37.08(7) . .
O3 Y1 O2 129.64(10) . 2_666
O5 Y1 Y1 79.11(7) 2_666 2_666
O5 Y1 Co1 172.08(7) 2_666 .
O5 Y1 O2 67.35(9) 2_666 2_666
O5 Y1 O3 148.57(10) 2_666 .
O5 Y1 O11 73.61(10) 2_666 2_666
O6 Y1 Y1 173.53(8) . 2_666
O6 Y1 Co1 67.43(8) . .
O6 Y1 O1 89.80(10) . .
O6 Y1 O2 143.04(11) . .
O6 Y1 O2 145.83(11) . 2_666
O6 Y1 O3 73.38(11) . .
O6 Y1 O5 107.09(11) . 2_666
O6 Y1 O11 77.83(11) . 2_666
O6 Y1 O13 70.56(11) . 2_666
O11 Y1 Y1 106.13(7) 2_666 2_666
O11 Y1 Co1 109.79(8) 2_666 .
O11 Y1 O2 127.82(10) 2_666 2_666
O11 Y1 O3 75.92(10) 2_666 .
O13 Y1 Y1 109.44(8) 2_666 2_666
O13 Y1 Co1 92.95(8) 2_666 .
O13 Y1 O2 75.30(10) 2_666 2_666
O13 Y1 O3 127.26(10) 2_666 .
O13 Y1 O5 79.62(10) 2_666 2_666
O13 Y1 O11 129.82(11) 2_666 2_666
N4 Co1 Y1 133.98(11) . .
N4 Co1 O4 91.20(14) . .
O1 Co1 Y1 40.77(8) . .
O1 Co1 N4 167.21(13) . .
O1 Co1 O3 78.71(11) . .
O1 Co1 O4 78.13(12) . .
O3 Co1 Y1 43.03(8) . .
O3 Co1 N4 92.57(13) . .
O3 Co1 O4 79.63(12) . .
O4 Co1 Y1 91.25(9) . .
O7 Co1 Y1 80.55(9) . .
O7 Co1 N4 90.06(15) . .
O7 Co1 O1 99.21(13) . .
O7 Co1 O3 90.09(12) . .
O7 Co1 O4 169.69(12) . .
O8 Co1 Y1 132.41(9) . .
O8 Co1 N4 93.30(14) . .
O8 Co1 O1 94.26(12) . .
O8 Co1 O3 170.66(12) . .
O8 Co1 O4 93.00(12) . .
O8 Co1 O7 97.15(12) . .
N3 Co2 O5 60.10(12) . .
O1 Co2 N3 163.89(12) . .
O1 Co2 O4 78.85(12) . .
O1 Co2 O5 104.94(10) . .
O4 Co2 N3 92.60(13) . .
O4 Co2 O5 83.06(11) . .
O9 Co2 N3 102.48(13) . .
O9 Co2 O1 91.99(12) . .
O9 Co2 O4 95.47(13) . .
O9 Co2 O5 162.31(12) . .
O9 Co2 O10 97.34(13) . .
O10 Co2 N3 95.74(13) . .
O10 Co2 O1 89.30(12) . .
O10 Co2 O4 162.82(13) . .
O10 Co2 O5 88.12(11) . .
N1 Co3 O5 163.23(12) . .
N2 Co3 N1 92.27(14) . .
N2 Co3 O5 87.79(12) . .
O2 Co3 N1 100.44(13) . .
O2 Co3 N2 161.30(13) . .
O2 Co3 O5 76.09(11) . .
O12 Co3 N1 95.38(14) . .
O12 Co3 N2 99.05(14) . .
O12 Co3 O2 93.40(12) . .
O12 Co3 O5 101.17(12) . .
C2 C1 Cl1 118.9(4) . .
N1 C1 Cl1 116.3(4) . .
N1 C1 C2 124.7(5) . .
C1 C2 H2 121.5 . .
C1 C2 C3 117.1(5) . .
C3 C2 H2 121.5 . .
C2 C3 H3 120.2 . .
C4 C3 C2 119.6(5) . .
C4 C3 H3 120.2 . .
C3 C4 H4 120.3 . .
C3 C4 C5 119.3(5) . .
C5 C4 H4 120.3 . .
N1 C5 C4 121.6(4) . .
O3 C5 C4 122.5(4) . .
O3 C5 N1 115.9(4) . .
C7 C6 Cl2 120.0(4) . .
N2 C6 Cl2 114.4(4) . .
N2 C6 C7 125.5(5) . .
C6 C7 H7 121.7 . .
C8 C7 C6 116.6(5) . .
C8 C7 H7 121.7 . .
C7 C8 H8 119.2 . .
C9 C8 C7 121.7(6) . .
C9 C8 H8 119.2 . .
C8 C9 H9 121.1 . .
C8 C9 C37 117.7(5) . .
C37 C9 H9 121.1 . .
C11 C10 Cl3 119.9(4) . .
N3 C10 Cl3 116.0(3) . .
N3 C10 C11 124.1(4) . .
C10 C11 H11 121.5 . .
C10 C11 C12 117.0(4) . .
C12 C11 H11 121.5 . .
C11 C12 H12 119.5 . .
C13 C12 C11 121.1(4) . .
C13 C12 H12 119.5 . .
C12 C13 H13 121.3 . .
C12 C13 C14 117.5(4) . .
C14 C13 H13 121.3 . .
N3 C14 C13 122.2(4) . .
O5 C14 C13 124.5(4) . .
O5 C14 N3 113.3(4) . .
C16 C15 C18 105.6(14) . .
C16 C15 C19 102.2(8) . .
C16 C15 C17A 105.8(8) . .
C17 C15 C16 112.5(7) . .
C17 C15 C19 124.2(14) . .
C17A C15 C18 90.8(14) . .
C18A C15 C16 112.0(16) . .
C18A C15 C17 105.6(13) . .
C18A C15 C19 99.7(16) . .
C19A C15 C16 110.8(8) . .
C19A C15 C18 111.3(17) . .
C19A C15 C17A 129.0(14) . .
O6 C16 C15 116.2(4) . .
O6 C16 O7 125.3(4) . .
O7 C16 C15 118.5(4) . .
C15 C17 H17A 109.5 . .
C15 C17 H17B 109.5 . .
C15 C17 H17C 109.5 . .
H17A C17 H17B 109.5 . .
H17A C17 H17C 109.5 . .
H17B C17 H17C 109.5 . .
C15 C18 H18A 109.5 . .
C15 C18 H18B 109.5 . .
C15 C18 H18C 109.5 . .
H18A C18 H18B 109.5 . .
H18A C18 H18C 109.5 . .
H18B C18 H18C 109.5 . .
C15 C19 H19A 109.5 . .
C15 C19 H19B 109.5 . .
C15 C19 H19C 109.5 . .
H19A C19 H19B 109.5 . .
H19A C19 H19C 109.5 . .
H19B C19 H19C 109.5 . .
C15 C17A H17D 109.5 . .
C15 C17A H17E 109.5 . .
C15 C17A H17F 109.5 . .
H17D C17A H17E 109.5 . .
H17D C17A H17F 109.5 . .
H17E C17A H17F 109.5 . .
C15 C18A H18D 109.5 . .
C15 C18A H18E 109.5 . .
C15 C18A H18F 109.5 . .
H18D C18A H18E 109.5 . .
H18D C18A H18F 109.5 . .
H18E C18A H18F 109.5 . .
C15 C19A H19D 109.5 . .
C15 C19A H19E 109.5 . .
C15 C19A H19F 109.5 . .
H19D C19A H19E 109.5 . .
H19D C19A H19F 109.5 . .
H19E C19A H19F 109.5 . .
C21 C20 C24A 109.3(5) . .
C22 C20 C21 106.3(6) . .
C22 C20 C23 109.7(9) . .
C23 C20 C21 105.9(5) . .
C22A C20 C21 114.4(7) . .
C22A C20 C24A 107.5(9) . .
C22A C20 C23A 114.0(10) . .
C23A C20 C21 107.3(6) . .
C23A C20 C24A 103.7(9) . .
C24B C20 C21 110.6(6) . .
C24B C20 C22 114.3(10) . .
C24B C20 C23 109.7(9) . .
O8 C21 C20 118.3(4) . .
O9 C21 C20 116.1(4) . .
O9 C21 O8 125.6(4) . .
C20 C22 H22A 109.5 . .
C20 C22 H22B 109.5 . .
C20 C22 H22C 109.5 . .
H22A C22 H22B 109.5 . .
H22A C22 H22C 109.5 . .
H22B C22 H22C 109.5 . .
C20 C23 H23A 109.5 . .
C20 C23 H23B 109.5 . .
C20 C23 H23C 109.5 . .
H23A C23 H23B 109.5 . .
H23A C23 H23C 109.5 . .
H23B C23 H23C 109.5 . .
C20 C24A H24A 109.5 . .
C20 C24A H24B 109.5 . .
C20 C24A H24C 109.5 . .
H24A C24A H24B 109.5 . .
H24A C24A H24C 109.5 . .
H24B C24A H24C 109.5 . .
C20 C22A H22D 109.5 . .
C20 C22A H22E 109.5 . .
C20 C22A H22F 109.5 . .
H22D C22A H22E 109.5 . .
H22D C22A H22F 109.5 . .
H22E C22A H22F 109.5 . .
C20 C23A H23D 109.5 . .
C20 C23A H23E 109.5 . .
C20 C23A H23F 109.5 . .
H23D C23A H23E 109.5 . .
H23D C23A H23F 109.5 . .
H23E C23A H23F 109.5 . .
C20 C24B H24D 109.5 . .
C20 C24B H24E 109.5 . .
C20 C24B H24F 109.5 . .
H24D C24B H24E 109.5 . .
H24D C24B H24F 109.5 . .
H24E C24B H24F 109.5 . .
C27 C25 C26 109.4(4) . .
C27 C25 C28 109.0(4) . .
C27 C25 C29 111.1(4) . .
C28 C25 C26 106.5(4) . .
C29 C25 C26 110.5(4) . .
C29 C25 C28 110.2(4) . .
O10 C26 C25 116.5(4) . .
O11 C26 C25 119.5(4) . .
O11 C26 O10 123.9(4) . .
C25 C27 H27A 109.5 . .
C25 C27 H27B 109.5 . .
C25 C27 H27C 109.5 . .
H27A C27 H27B 109.5 . .
H27A C27 H27C 109.5 . .
H27B C27 H27C 109.5 . .
C25 C28 H28A 109.5 . .
C25 C28 H28B 109.5 . .
C25 C28 H28C 109.5 . .
H28A C28 H28B 109.5 . .
H28A C28 H28C 109.5 . .
H28B C28 H28C 109.5 . .
C25 C29 H29A 109.5 . .
C25 C29 H29B 109.5 . .
C25 C29 H29C 109.5 . .
H29A C29 H29B 109.5 . .
H29A C29 H29C 109.5 . .
H29B C29 H29C 109.5 . .
N4 C30 C31 178.0(6) . .
C30 C31 H31A 109.5 . .
C30 C31 H31B 109.5 . .
C30 C31 H31C 109.5 . .
H31A C31 H31B 109.5 . .
H31A C31 H31C 109.5 . .
H31B C31 H31C 109.5 . .
C34 C32 C33 111.2(4) . .
C34 C32 C35 110.1(5) . .
C34 C32 C36 110.4(5) . .
C35 C32 C33 105.4(4) . .
C36 C32 C33 109.9(4) . .
C36 C32 C35 109.8(5) . .
O12 C33 C32 116.9(4) . .
O13 C33 C32 118.1(4) . .
O13 C33 O12 124.9(4) . .
C32 C34 H34A 109.5 . .
C32 C34 H34B 109.5 . .
C32 C34 H34C 109.5 . .
H34A C34 H34B 109.5 . .
H34A C34 H34C 109.5 . .
H34B C34 H34C 109.5 . .
C32 C35 H35A 109.5 . .
C32 C35 H35B 109.5 . .
C32 C35 H35C 109.5 . .
H35A C35 H35B 109.5 . .
H35A C35 H35C 109.5 . .
H35B C35 H35C 109.5 . .
C32 C36 H36A 109.5 . .
C32 C36 H36B 109.5 . .
C32 C36 H36C 109.5 . .
H36A C36 H36B 109.5 . .
H36A C36 H36C 109.5 . .
H36B C36 H36C 109.5 . .
N2 C37 C9 123.1(5) . .
O4 C37 C9 123.0(4) . .
O4 C37 N2 113.9(4) . .
Cl4 C38 H38A 108.3 . .
Cl4 C38 H38B 108.3 . .
Cl5 C38 Cl4 115.9(9) . .
Cl5 C38 H38A 108.3 . .
Cl5 C38 H38B 108.3 . .
H38A C38 H38B 107.4 . .
C1 N1 Co3 134.0(3) . .
C1 N1 C5 117.6(4) . .
C5 N1 Co3 108.2(3) . .
C6 N2 Co3 144.4(3) . .
C37 N2 Co3 100.3(3) . .
C37 N2 C6 115.1(4) . .
C10 N3 Co2 145.9(3) . .
C10 N3 C14 118.0(4) . .
C14 N3 Co2 95.7(3) . .
C30 N4 Co1 161.7(4) . .
Y1 O1 H1 100.8 . .
Co1 O1 Y1 103.28(11) . .
Co1 O1 Co2 96.94(12) . .
Co1 O1 H1 116.9 . .
Co2 O1 Y1 128.67(13) . .
Co2 O1 H1 111.1 . .
Y1 O2 Y1 109.88(11) . 2_666
Y1 O2 H2A 104.4 . .
Y1 O2 H2A 105.7 2_666 .
Co3 O2 Y1 105.74(11) . 2_666
Co3 O2 Y1 117.84(13) . .
Co3 O2 H2A 112.8 . .
Co1 O3 Y1 99.89(11) . .
C5 O3 Y1 135.4(3) . .
C5 O3 Co1 124.3(3) . .
Co2 O4 Co1 93.81(12) . .
C37 O4 Co1 137.4(3) . .
C37 O4 Co2 121.7(3) . .
Co2 O5 Y1 117.38(12) . 2_666
Co3 O5 Y1 101.35(11) . 2_666
Co3 O5 Co2 97.20(11) . .
C14 O5 Y1 125.4(3) . 2_666
C14 O5 Co2 90.3(2) . .
C14 O5 Co3 121.9(3) . .
C16 O6 Y1 137.5(3) . .
C16 O7 Co1 127.2(3) . .
C21 O8 Co1 128.0(3) . .
C21 O9 Co2 131.0(3) . .
C26 O10 Co2 127.4(3) . .
C26 O11 Y1 130.5(3) . 2_666
C33 O12 Co3 125.1(3) . .
C33 O13 Y1 141.8(3) . 2_666

loop_
_geom_bond_atom_site_label_1
_geom_bond_atom_site_label_2
_geom_bond_distance
_geom_bond_site_symmetry_2
Y1 Y1 3.8751(8) 2_666
Y1 Co1 3.4300(7) .
Y1 O1 2.302(3) .
Y1 O2 2.397(3) 2_666
Y1 O2 2.337(3) .
Y1 O3 2.376(3) .
Y1 O5 2.364(3) 2_666
Y1 O6 2.289(3) .
Y1 O11 2.371(3) 2_666
Y1 O13 2.352(3) 2_666
Co1 N4 2.102(4) .
Co1 O1 2.069(3) .
Co1 O3 2.099(3) .
Co1 O4 2.151(3) .
Co1 O7 2.065(3) .
Co1 O8 2.047(3) .
Co2 N3 2.154(4) .
Co2 O1 2.083(3) .
Co2 O4 2.105(3) .
Co2 O5 2.293(3) .
Co2 O9 1.995(3) .
Co2 O10 2.027(3) .
Co3 N1 2.172(4) .
Co3 N2 2.139(4) .
Co3 O2 2.051(3) .
Co3 O5 2.227(3) .
Co3 O12 1.997(3) .
Cl1 C1 1.730(5) .
Cl2 C6 1.744(5) .
Cl3 C10 1.734(5) .
Cl4 C38 1.674(17) .
Cl5 C38 1.673(18) .
C1 C2 1.376(7) .
C1 N1 1.340(6) .
C2 H2 0.9300 .
C2 C3 1.394(8) .
C3 H3 0.9300 .
C3 C4 1.376(7) .
C4 H4 0.9300 .
C4 C5 1.396(6) .
C5 N1 1.347(6) .
C5 O3 1.300(5) .
C6 C7 1.381(8) .
C6 N2 1.359(7) .
C7 H7 0.9300 .
C7 C8 1.362(8) .
C8 H8 0.9300 .
C8 C9 1.354(8) .
C9 H9 0.9300 .
C9 C37 1.419(7) .
C10 C11 1.367(7) .
C10 N3 1.334(6) .
C11 H11 0.9300 .
C11 C12 1.389(7) .
C12 H12 0.9300 .
C12 C13 1.376(7) .
C13 H13 0.9300 .
C13 C14 1.395(6) .
C14 N3 1.349(6) .
C14 O5 1.321(5) .
C15 C16 1.536(7) .
C15 C17 1.534(15) .
C15 C18 1.63(2) .
C15 C19 1.68(3) .
C15 C17A 1.63(2) .
C15 C18A 1.490(17) .
C15 C19A 1.412(17) .
C16 O6 1.246(6) .
C16 O7 1.270(6) .
C17 H17A 0.9600 .
C17 H17B 0.9600 .
C17 H17C 0.9600 .
C18 H18A 0.9600 .
C18 H18B 0.9600 .
C18 H18C 0.9600 .
C19 H19A 0.9600 .
C19 H19B 0.9600 .
C19 H19C 0.9600 .
C17A H17D 0.9600 .
C17A H17E 0.9600 .
C17A H17F 0.9600 .
C18A H18D 0.9600 .
C18A H18E 0.9600 .
C18A H18F 0.9600 .
C19A H19D 0.9600 .
C19A H19E 0.9600 .
C19A H19F 0.9600 .
C20 C21 1.542(6) .
C20 C22 1.517(15) .
C20 C23 1.521(14) .
C20 C24A 1.565(12) .
C20 C22A 1.482(17) .
C20 C23A 1.527(15) .
C20 C24B 1.489(16) .
C21 O8 1.257(5) .
C21 O9 1.255(5) .
C22 H22A 0.9600 .
C22 H22B 0.9600 .
C22 H22C 0.9600 .
C23 H23A 0.9600 .
C23 H23B 0.9600 .
C23 H23C 0.9600 .
C24A H24A 0.9600 .
C24A H24B 0.9600 .
C24A H24C 0.9600 .
C22A H22D 0.9600 .
C22A H22E 0.9600 .
C22A H22F 0.9600 .
C23A H23D 0.9600 .
C23A H23E 0.9600 .
C23A H23F 0.9600 .
C24B H24D 0.9600 .
C24B H24E 0.9600 .
C24B H24F 0.9600 .
C25 C26 1.536(6) .
C25 C27 1.517(6) .
C25 C28 1.535(7) .
C25 C29 1.520(7) .
C26 O10 1.273(5) .
C26 O11 1.247(5) .
C27 H27A 0.9600 .
C27 H27B 0.9600 .
C27 H27C 0.9600 .
C28 H28A 0.9600 .
C28 H28B 0.9600 .
C28 H28C 0.9600 .
C29 H29A 0.9600 .
C29 H29B 0.9600 .
C29 H29C 0.9600 .
C30 C31 1.457(7) .
C30 N4 1.127(6) .
C31 H31A 0.9600 .
C31 H31B 0.9600 .
C31 H31C 0.9600 .
C32 C33 1.535(6) .
C32 C34 1.516(7) .
C32 C35 1.529(7) .
C32 C36 1.520(7) .
C33 O12 1.263(6) .
C33 O13 1.254(5) .
C34 H34A 0.9600 .
C34 H34B 0.9600 .
C34 H34C 0.9600 .
C35 H35A 0.9600 .
C35 H35B 0.9600 .
C35 H35C 0.9600 .
C36 H36A 0.9600 .
C36 H36B 0.9600 .
C36 H36C 0.9600 .
C37 N2 1.336(6) .
C37 O4 1.299(5) .
C38 H38A 0.9700 .
C38 H38B 0.9700 .
O1 H1 0.8577 .
O2 Y1 2.397(3) 2_666
O2 H2A 0.8598 .
O5 Y1 2.364(3) 2_666
O11 Y1 2.370(3) 2_666
O13 Y1 2.352(3) 2_666

loop_
_geom_torsion_atom_site_label_1
_geom_torsion_atom_site_label_2
_geom_torsion_atom_site_label_3
_geom_torsion_atom_site_label_4
_geom_torsion
_geom_torsion_site_symmetry_4
Cl1 C1 C2 C3 -176.6(4) .
Cl1 C1 N1 Co3 -12.0(6) .
Cl1 C1 N1 C5 174.1(3) .
Cl2 C6 C7 C8 -177.0(5) .
Cl2 C6 N2 Co3 -12.2(8) .
Cl2 C6 N2 C37 173.6(3) .
Cl3 C10 C11 C12 -178.6(4) .
Cl3 C10 N3 Co2 -12.7(8) .
Cl3 C10 N3 C14 176.2(3) .
C1 C2 C3 C4 1.4(7) .
C2 C1 N1 Co3 171.0(4) .
C2 C1 N1 C5 -3.0(7) .
C2 C3 C4 C5 -0.6(7) .
C3 C4 C5 N1 -2.1(7) .
C3 C4 C5 O3 175.4(4) .
C4 C5 N1 Co3 -171.6(3) .
C4 C5 N1 C1 3.8(6) .
C4 C5 O3 Y1 86.4(5) .
C4 C5 O3 Co1 -84.4(5) .
C6 C7 C8 C9 1.2(10) .
C7 C6 N2 Co3 169.6(4) .
C7 C6 N2 C37 -4.6(7) .
C7 C8 C9 C37 0.2(9) .
C8 C9 C37 N2 -4.1(8) .
C8 C9 C37 O4 174.2(5) .
C9 C37 N2 Co3 -170.6(4) .
C9 C37 N2 C6 6.0(6) .
C9 C37 O4 Co1 49.7(6) .
C9 C37 O4 Co2 -92.3(5) .
C10 C11 C12 C13 1.2(8) .
C11 C10 N3 Co2 167.5(4) .
C11 C10 N3 C14 -3.5(7) .
C11 C12 C13 C14 -1.1(8) .
C12 C13 C14 N3 -1.4(7) .
C12 C13 C14 O5 179.7(4) .
C13 C14 N3 Co2 -171.4(4) .
C13 C14 N3 C10 3.6(6) .
C13 C14 O5 Y1 47.2(6) 2_666
C13 C14 O5 Co2 171.8(4) .
C13 C14 O5 Co3 -89.5(5) .
C15 C16 O6 Y1 -178.7(4) .
C15 C16 O7 Co1 -165.4(4) .
C17 C15 C16 O6 172.3(10) .
C17 C15 C16 O7 -7.9(12) .
C18 C15 C16 O6 34.7(13) .
C18 C15 C16 O7 -145.5(11) .
C19 C15 C16 O6 -52.3(13) .
C19 C15 C16 O7 127.5(12) .
C17A C15 C16 O6 130.2(11) .
C17A C15 C16 O7 -50.0(12) .
C18A C15 C16 O6 53.5(13) .
C18A C15 C16 O7 -126.7(12) .
C19A C15 C16 O6 -85.9(13) .
C19A C15 C16 O7 93.9(13) .
C20 C21 O8 Co1 -170.7(3) .
C20 C21 O9 Co2 176.4(3) .
C22 C20 C21 O8 -61.7(8) .
C22 C20 C21 O9 119.4(8) .
C23 C20 C21 O8 55.0(8) .
C23 C20 C21 O9 -124.0(7) .
C24A C20 C21 O8 -142.3(7) .
C24A C20 C21 O9 38.7(8) .
C22A C20 C21 O8 -21.7(11) .
C22A C20 C21 O9 159.4(9) .
C23A C20 C21 O8 105.8(8) .
C23A C20 C21 O9 -73.2(8) .
C24B C20 C21 O8 173.7(9) .
C24B C20 C21 O9 -5.2(10) .
C25 C26 O10 Co2 116.9(4) .
C25 C26 O11 Y1 176.3(3) 2_666
C27 C25 C26 O10 -42.5(5) .
C27 C25 C26 O11 139.4(4) .
C28 C25 C26 O10 75.2(5) .
C28 C25 C26 O11 -102.9(5) .
C29 C25 C26 O10 -165.2(4) .
C29 C25 C26 O11 16.8(6) .
C32 C33 O12 Co3 164.9(3) .
C32 C33 O13 Y1 -152.6(4) 2_666
C34 C32 C33 O12 162.2(5) .
C34 C32 C33 O13 -19.9(7) .
C35 C32 C33 O12 -78.6(6) .
C35 C32 C33 O13 99.3(5) .
C36 C32 C33 O12 39.7(6) .
C36 C32 C33 O13 -142.4(5) .
N1 C1 C2 C3 0.4(8) .
N1 C5 O3 Y1 -95.9(5) .
N1 C5 O3 Co1 93.3(4) .
N2 C6 C7 C8 1.1(9) .
N2 C37 O4 Co1 -131.9(4) .
N2 C37 O4 Co2 86.1(4) .
N3 C10 C11 C12 1.1(8) .
N3 C14 O5 Y1 -131.7(3) 2_666
N3 C14 O5 Co2 -7.1(3) .
N3 C14 O5 Co3 91.5(4) .
O3 C5 N1 Co3 10.7(4) .
O3 C5 N1 C1 -173.9(4) .
O4 C37 N2 Co3 11.0(4) .
O4 C37 N2 C6 -172.4(4) .
O5 C14 N3 Co2 7.6(4) .
O5 C14 N3 C10 -177.4(4) .
O6 C16 O7 Co1 14.3(7) .
O7 C16 O6 Y1 1.5(8) .
O8 C21 O9 Co2 -2.5(7) .
O9 C21 O8 Co1 8.2(7) .
O10 C26 O11 Y1 -1.5(7) 2_666
O11 C26 O10 Co2 -65.2(6) .
O12 C33 O13 Y1 25.1(8) 2_666
O13 C33 O12 Co3 -12.8(6) .
